data_7719173
loop_
_publ_author_name
'Michaelis, Niels'
'Engesser, Tobias A.'
'Krahmer, Jan'
'Strunskus, Thomas'
'N&#xe4;ther, Christian'
'Le Poul, Nicolas'
'Tuczek, Felix'

_publ_section_title
;
 Clicking [Mo(CO)<sub>3</sub>(triphos)] to an azide-terminated alkylthiol
 SAM: structural, spectroscopic and electrochemical investigations.
;
_journal_issue 38
_journal_name_full 'Dalton transactions (Cambridge, England : 2003)'
_journal_page_first 14286
_journal_page_last 14303
_journal_paper_doi 10.1039/d5dt01217a
_journal_volume 54
_journal_year 2025
_chemical_formula_moiety 'C39 H33 Mo O3 P3'
_chemical_formula_sum 'C39 H33 Mo O3 P3'
_chemical_formula_weight 738.50
_space_group_crystal_system triclinic
_space_group_IT_number 2
_space_group_name_Hall '-P 1'
_space_group_name_H-M_alt 'P -1'
_atom_sites_solution_hydrogens geom
_atom_sites_solution_primary dual
_audit_creation_date 2023-05-05
_audit_creation_method
;
Olex2 1.3-ac4
(compiled 2020.11.27 svn.r5f609507 for Rigaku Oxford Diffraction, GUI svn.r6214)
;
_audit_update_record
;
2025-05-21 deposited with the CCDC.	2025-07-21 downloaded from the CCDC.
;
_cell_angle_alpha 76.7060(10)
_cell_angle_beta 88.7958(8)
_cell_angle_gamma 80.6135(8)
_cell_formula_units_Z 4
_cell_length_a 8.99800(7)
_cell_length_b 17.1690(2)
_cell_length_c 24.1397(3)
_cell_measurement_reflns_used 32983
_cell_measurement_temperature 100.00(10)
_cell_measurement_theta_max 79.5530
_cell_measurement_theta_min 2.9060
_cell_volume 3580.21(7)
_computing_cell_refinement 'CrysAlisPro 1.171.42.87a (Rigaku OD, 2023)'
_computing_data_collection 'CrysAlisPro 1.171.42.87a (Rigaku OD, 2023)'
_computing_data_reduction 'CrysAlisPro 1.171.42.87a (Rigaku OD, 2023)'
_computing_molecular_graphics 'Olex2 1.3-ac4 (Dolomanov et al., 2009)'
_computing_publication_material 'Olex2 1.3-ac4 (Dolomanov et al., 2009)'
_computing_structure_refinement 'SHELXL 2016/6 (Sheldrick, 2015)'
_computing_structure_solution 'SHELXT  (Sheldrick, 2015)'
_diffrn_ambient_environment N~2~
_diffrn_ambient_temperature 100.00(10)
_diffrn_detector 'Hybrid Pixel Array Detector'
_diffrn_detector_area_resol_mean 10.0000
_diffrn_detector_type HyPix
_diffrn_measured_fraction_theta_full 0.994
_diffrn_measured_fraction_theta_max 0.967
_diffrn_measurement_details
;
List of Runs (angles in degrees, time in seconds):

  # Type    Start    End  Width  t~exp~   \w     \q     \k     \f   Frames
#--------------------------------------------------------------------------
  1  \w    -69.00 -36.00   0.50   10.00    --  -41.97 120.00 131.00   66
  2  \w     42.00  68.00   0.50   10.00    --   41.97-120.00  47.00   52
  3  \w    -73.00 -48.00   0.50   40.00    --  -96.00 120.00 131.00   50
  4  \w   -150.00-125.00   0.50   40.00    --  -96.00-120.00  47.00   50
  5  \w     71.00  97.00   0.50   40.00    --  117.50-120.00  47.00   52
  6  \w    115.00 158.00   0.50   40.00    --  117.50 120.00 131.00   86
  7  \w    -19.00  23.00   0.50   10.00    --  -41.97  38.00-120.00   84
  8  \w    -62.00  21.00   0.50   10.00    --  -41.97  77.00 -30.00  166
  9  \w    -19.00  32.00   0.50   10.00    --  -41.97  38.00 -90.00  102
 10  \w    -19.00  22.00   0.50   10.00    --  -41.97  38.00-150.00   82
 11  \w     19.00  75.00   0.50   10.00    --   41.97 -99.00  30.00  112
 12  \w     20.00  75.00   0.50   10.00    --   41.97 -99.00 120.00  110
 13  \w     92.00 118.00   0.50   10.00    --   41.97  38.00   0.00   52
 14  \w     24.00  75.00   0.50   10.00    --   41.97 -99.00-180.00  102
 15  \w    -35.00  19.00   0.50   10.00    --   41.97 -38.00  90.00  108
 16  \w    -34.00   8.00   0.50   10.00    --   41.97 -38.00  60.00   84
 17  \w    -33.00  -5.00   0.50   10.00    --   41.97 -38.00 -30.00   56
 18  \w     29.00  66.00   0.50   10.00    --   41.97  38.00   0.00   74
 19  \w    -49.00 -24.00   0.50   40.00    --  -96.00  61.00-120.00   50
 20  \w   -135.00 -82.00   0.50   40.00    --  -96.00 -15.00 150.00  106
 21  \w    -50.00 -22.00   0.50   40.00    --  -96.00  61.00 -90.00   56
 22  \w    -66.00 -41.00   0.50   40.00    --  -96.00  77.00 -90.00   50
 23  \w   -112.00 -82.00   0.50   40.00    --  -96.00 -15.00  90.00   60
 24  \w    103.00 129.00   0.50   40.00    --  117.50  15.00 -60.00   52
 25  \w    103.00 128.00   0.50   40.00    --  117.50  15.00  90.00   50
 26  \w     45.00  92.00   0.50   40.00    --  117.50 -95.00 150.00   94
 27  \w     53.00  93.00   0.50   40.00    --  117.50 -94.00 -90.30   80
 28  \w     50.00  92.00   0.50   40.00    --  117.50 -95.00 120.00   84
 29  \w     47.00 101.00   0.50   40.00    --  117.50-125.00   0.00  108
 30  \w    128.00 177.00   0.50   40.00    --  117.50 125.00-120.00   98
 31  \w     44.00  69.00   0.50   40.00    --  117.50 -77.00 -90.00   50
 32  \w     53.00  92.00   0.50   40.00    --  117.50 -95.00-180.00   78
 33  \w    153.00 178.00   0.50   40.00    --  117.50 125.00 120.00   50
 34  \w    103.00 129.00   0.50   40.00    --  117.50  15.00  30.00   52
 35  \w     45.00  72.00   0.50   40.00    --  117.50 -77.00  60.00   54
 36  \w    134.00 160.00   0.50   40.00    --  117.50  30.00 -60.00   52
 37  \w    104.00 130.00   0.50   40.00    --  117.50  15.00 -90.00   52
 38  \w     44.00  69.00   0.50   40.00    --  117.50 -77.00 -60.00   50
 39  \w    151.00 177.00   0.50   40.00    --  117.50  61.00-120.00   52
 40  \w     46.00  71.00   0.50   40.00    --  117.50-125.00  90.00   50
 41  \w    103.00 132.00   0.50   40.00    --  117.50  15.00-180.00   58
 42  \w    104.00 136.00   0.50   40.00    --  117.50  15.00-120.00   64
 43  \w     44.00  69.00   0.50   40.00    --  117.50 -77.00  30.00   50
 44  \w     65.00  91.00   0.50   40.00    --  117.50 -95.00  90.00   52
 45  \w     64.00  92.00   0.50   40.00    --  117.50 -95.00   0.00   56
 46  \w     46.00  72.00   0.50   40.00    --  117.50 -77.00 -30.00   52
 47  \w    128.00 171.00   0.50   40.00    --  117.50  77.00-150.00   86
 48  \w    112.00 145.00   0.50   40.00    --  117.50  61.00-120.00   66
 49  \w     61.00  92.00   0.50   40.00    --  117.50 -95.00-120.00   62
 50  \w    127.00 175.00   0.50   40.00    --  117.50 125.00 -90.00   96
 51  \w     66.00  92.00   0.50   40.00    --  117.50 -95.00  60.00   52
 52  \w    114.00 148.00   0.50   40.00    --  117.50 125.00  -9.59   68
 53  \w    124.00 176.00   0.50   40.00    --  117.50  45.00-180.00  104
 54  \w     57.00  91.00   0.50   40.00    --  117.50 -95.00  30.00   68
 55  \w     62.00  92.00   0.50   40.00    --  117.50 -95.00 -60.00   60
 56  \w    104.00 136.00   0.50   40.00    --  117.50  15.00  60.00   64
 57  \w     44.00  69.00   0.50   40.00    --  117.50 -77.00-120.00   50
 58  \w    124.00 170.00   0.50   40.00    --  117.50  77.00 -60.00   92
 59  \w     63.00 100.00   0.50   40.00    --  117.50-125.00 -60.00   74
 60  \w    113.00 145.00   0.50   40.00    --  117.50 125.00 120.00   64
 61  \w     65.00  90.00   0.50   40.00    --  117.50 -95.00 -30.00   50
 62  \w     67.00  92.00   0.50   40.00    --  117.50 -92.00  34.55   50
 63  \w     44.00  90.00   0.50   40.00    --  117.50 -88.00-141.83   92
 64  \w    109.00 165.00   0.50   40.00    --  117.50  30.00 120.00  112
 65  \w    153.00 178.00   0.50   40.00    --  117.50 125.00 -60.00   50
 66  \w    119.00 148.00   0.50   40.00    --  117.50 125.00 -60.00   58
 67  \w    134.00 177.00   0.50   40.00    --  117.50  77.00  60.00   86
 68  \w    116.00 178.00   0.50   40.00    --  117.50 125.00-150.00  124
 69  \w    104.00 135.00   0.50   40.00    --  117.50  15.00   0.00   62
 70  \w    103.00 136.00   0.50   40.00    --  117.50  15.00 -30.00   66
 71  \w     46.00  92.00   0.50   40.00    --  117.50 -95.00-150.00   92
;
_diffrn_measurement_device 'four-circle diffractometer'
_diffrn_measurement_device_type 'XtaLAB Synergy, Dualflex, HyPix'
_diffrn_measurement_method '\w scans'
_diffrn_orient_matrix_type 'CrysAlisPro convention (1999,Acta A55,543-557)'
_diffrn_orient_matrix_UB_11 0.0443282000
_diffrn_orient_matrix_UB_12 0.0825543000
_diffrn_orient_matrix_UB_13 0.0012390000
_diffrn_orient_matrix_UB_21 0.0220831000
_diffrn_orient_matrix_UB_22 -0.0272881000
_diffrn_orient_matrix_UB_23 0.0651085000
_diffrn_orient_matrix_UB_31 0.1663450000
_diffrn_orient_matrix_UB_32 -0.0342352000
_diffrn_orient_matrix_UB_33 -0.0077987000
_diffrn_radiation_monochromator mirror
_diffrn_radiation_probe x-ray
_diffrn_radiation_type 'Cu K\a'
_diffrn_radiation_wavelength 1.54184
_diffrn_reflns_av_R_equivalents 0.0284
_diffrn_reflns_av_unetI/netI 0.0241
_diffrn_reflns_Laue_measured_fraction_full 0.994
_diffrn_reflns_Laue_measured_fraction_max 0.967
_diffrn_reflns_limit_h_max 11
_diffrn_reflns_limit_h_min -8
_diffrn_reflns_limit_k_max 21
_diffrn_reflns_limit_k_min -21
_diffrn_reflns_limit_l_max 30
_diffrn_reflns_limit_l_min -30
_diffrn_reflns_number 48755
_diffrn_reflns_point_group_measured_fraction_full 0.994
_diffrn_reflns_point_group_measured_fraction_max 0.967
_diffrn_reflns_theta_full 67.684
_diffrn_reflns_theta_max 80.378
_diffrn_reflns_theta_min 2.680
_diffrn_source 'micro-focus sealed X-ray tube'
_diffrn_source_type 'PhotonJet (Cu) X-ray Source'
_exptl_absorpt_coefficient_mu 4.545
_exptl_absorpt_correction_T_max 1.00000
_exptl_absorpt_correction_T_min 0.76341
_exptl_absorpt_correction_type multi-scan
_exptl_absorpt_process_details
;
CrysAlisPro 1.171.42.87a (Rigaku Oxford Diffraction, 2023)
Empirical absorption correction using spherical harmonics,
implemented in SCALE3 ABSPACK scaling algorithm.
;
_exptl_crystal_colour colourless
_exptl_crystal_colour_primary colourless
_exptl_crystal_density_diffrn 1.370
_exptl_crystal_description block
_exptl_crystal_F_000 1512
_exptl_crystal_size_max 0.16
_exptl_crystal_size_mid 0.08
_exptl_crystal_size_min 0.03
_refine_diff_density_max 1.391
_refine_diff_density_min -0.921
_refine_diff_density_rms 0.078
_refine_ls_extinction_method none
_refine_ls_goodness_of_fit_ref 1.068
_refine_ls_hydrogen_treatment constr
_refine_ls_matrix_type full
_refine_ls_number_parameters 829
_refine_ls_number_reflns 15168
_refine_ls_number_restraints 0
_refine_ls_restrained_S_all 1.068
_refine_ls_R_factor_all 0.0394
_refine_ls_R_factor_gt 0.0378
_refine_ls_shift/su_max 0.001
_refine_ls_shift/su_mean 0.000
_refine_ls_structure_factor_coef Fsqd
_refine_ls_weighting_details 'w=1/[\s^2^(Fo^2^)+(0.0556P)^2^+4.1867P] where P=(Fo^2^+2Fc^2^)/3'
_refine_ls_weighting_scheme calc
_refine_ls_wR_factor_gt 0.1025
_refine_ls_wR_factor_ref 0.1035
_reflns_Friedel_coverage 0.000
_reflns_number_gt 14363
_reflns_number_total 15168
_reflns_threshold_expression 'I > 2\s(I)'
_cod_data_source_file d5dt01217a2.cif
_cod_data_source_block felix264
_cod_depositor_comments 'Adding full bibliography for 7719171--7719173.cif.'
_cod_original_cell_volume 3580.19(7)
_cod_database_code 7719173
_shelx_shelxl_version_number 2016/6
_chemical_oxdiff_formula C41H37MoO3.5P3
_chemical_oxdiff_usercomment 'Nils Michaelis NM125'
_shelx_space_group_comment
;
The symmetry employed for this shelxl refinement is uniquely defined
by the following loop, which should always be used as a source of
symmetry information in preference to the above space-group names.
They are only intended as comments.
;
_reflns_odcompleteness_completeness 98.68
_reflns_odcompleteness_iscentric 1
_reflns_odcompleteness_theta 74.33
_olex2_refinement_description
;
1. Fixed Uiso
 At 1.2 times of:
  All C(H) groups, All C(H,H) groups
2.a Secondary CH2 refined with riding coordinates:
 C11(H11A,H11B), C12(H12A,H12B), C13(H13A,H13B), C14(H14A,H14B), C51(H51A,
 H51B), C52(H52A,H52B), C53(H53A,H53B), C54(H54A,H54B)
2.b Aromatic/amide H refined with riding coordinates:
 C16(H16), C17(H17), C18(H18), C19(H19), C20(H20), C22(H22), C23(H23),
 C24(H24), C25(H25), C26(H26), C28(H28), C29(H29), C31(H31), C32(H32), C36(H36),
  C37(H37), C38(H38), C39(H39), C40(H40), C42(H42), C43(H43), C44(H44),
 C45(H45), C46(H46), C56(H56), C57(H57), C58(H58), C59(H59), C60(H60), C62(H62),
  C63(H63), C64(H64), C65(H65), C66(H66), C68(H68), C69(H69), C71(H71),
 C72(H72), C76(H76), C77(H77), C78(H78), C79(H79), C80(H80), C82(H82), C83(H83),
  C84(H84), C85(H85), C86(H86)
2.c :
 C34(H34), C74(H74)
;
_smtbx_masks_void_probe_radius 1.2
_smtbx_masks_void_truncation_radius 1.2
_olex2_submission_special_instructions 'No special instructions were received'
_oxdiff_exptl_absorpt_empirical_details
;
Empirical correction (ABSPACK) includes:
- Absorption correction using spherical harmonics
- Frame scaling
;
_oxdiff_exptl_absorpt_empirical_full_max 1.537
_oxdiff_exptl_absorpt_empirical_full_min 0.638

loop_
_space_group_symop_operation_xyz
'x, y, z'
'-x, -y, -z'

loop_
_atom_site_label
_atom_site_type_symbol
_atom_site_fract_x
_atom_site_fract_y
_atom_site_fract_z
_atom_site_U_iso_or_equiv
_atom_site_adp_type
_atom_site_occupancy
_atom_site_site_symmetry_order
_atom_site_calc_flag
_atom_site_refinement_flags_posn
_atom_site_refinement_flags_adp
_atom_site_refinement_flags_occupancy
_atom_site_disorder_assembly
_atom_site_disorder_group
Mo2 Mo 0.58171(2) 0.44838(2) 0.28888(2) 0.02427(6) Uani 1 1 d . . . . .
Mo1 Mo 0.41132(2) 1.02170(2) 0.22027(2) 0.02259(6) Uani 1 1 d . . . . .
C1 C 0.4890(3) 1.08053(16) 0.14735(11) 0.0284(5) Uani 1 1 d . . . . .
O1 O 0.5300(2) 1.11568(12) 0.10486(9) 0.0378(4) Uani 1 1 d . . . . .
C2 C 0.5807(3) 1.04895(15) 0.25947(10) 0.0261(5) Uani 1 1 d . . . . .
O2 O 0.6830(2) 1.06689(12) 0.27874(8) 0.0327(4) Uani 1 1 d . . . . .
C3 C 0.2804(3) 1.12122(16) 0.23292(11) 0.0293(5) Uani 1 1 d . . . . .
O3 O 0.2039(2) 1.17627(12) 0.24288(10) 0.0406(5) Uani 1 1 d . . . . .
C4 C 0.6640(3) 0.50549(18) 0.34138(12) 0.0333(6) Uani 1 1 d . . . . .
O4 O 0.7114(2) 0.53783(16) 0.37256(11) 0.0510(6) Uani 1 1 d . . . . .
C5 C 0.7833(3) 0.40361(17) 0.26429(12) 0.0319(5) Uani 1 1 d . . . . .
O5 O 0.8974(2) 0.37998(13) 0.24672(10) 0.0402(5) Uani 1 1 d . . . . .
C6 C 0.5977(3) 0.53808(16) 0.22242(12) 0.0300(5) Uani 1 1 d . . . . .
O6 O 0.6203(2) 0.58709(12) 0.18283(9) 0.0396(4) Uani 1 1 d . . . . .
P1 P 0.19121(7) 0.99943(4) 0.16594(3) 0.02460(12) Uani 1 1 d . . . . .
P2 P 0.27726(7) 0.94060(4) 0.29702(3) 0.02476(12) Uani 1 1 d . . . . .
P3 P 0.55364(7) 0.88285(4) 0.22547(3) 0.02531(12) Uani 1 1 d . . . . .
C11 C 0.0703(3) 0.93736(17) 0.21441(11) 0.0296(5) Uani 1 1 d . . . . .
H11A H -0.035179 0.952145 0.200019 0.036 Uiso 1 1 calc R U . . .
H11B H 0.104123 0.879255 0.215268 0.036 Uiso 1 1 calc R U . . .
C12 C 0.0777(3) 0.95106(17) 0.27475(11) 0.0303(5) Uani 1 1 d . . . . .
H12A H 0.027649 0.910856 0.301469 0.036 Uiso 1 1 calc R U . . .
H12B H 0.024336 1.005957 0.275584 0.036 Uiso 1 1 calc R U . . .
C13 C 0.3472(3) 0.82969(15) 0.30796(11) 0.0292(5) Uani 1 1 d . . . . .
H13A H 0.418057 0.811980 0.340953 0.035 Uiso 1 1 calc R U . . .
H13B H 0.261170 0.799802 0.316806 0.035 Uiso 1 1 calc R U . . .
C14 C 0.4271(3) 0.80860(16) 0.25527(11) 0.0301(5) Uani 1 1 d . . . . .
H14A H 0.351110 0.809079 0.226061 0.036 Uiso 1 1 calc R U . . .
H14B H 0.486656 0.753386 0.265803 0.036 Uiso 1 1 calc R U . . .
C15 C 0.0647(3) 1.09445(16) 0.13674(11) 0.0294(5) Uani 1 1 d . . . . .
C16 C -0.0768(3) 1.11521(19) 0.15844(13) 0.0382(6) Uani 1 1 d . . . . .
H16 H -0.115509 1.077457 0.188039 0.046 Uiso 1 1 calc R U . . .
C17 C -0.1619(3) 1.1912(2) 0.13687(16) 0.0475(8) Uani 1 1 d . . . . .
H17 H -0.258336 1.205244 0.151920 0.057 Uiso 1 1 calc R U . . .
C18 C -0.1066(4) 1.2462(2) 0.09373(16) 0.0488(8) Uani 1 1 d . . . . .
H18 H -0.165068 1.298008 0.079124 0.059 Uiso 1 1 calc R U . . .
C19 C 0.0335(4) 1.2261(2) 0.07179(15) 0.0461(7) Uani 1 1 d . . . . .
H19 H 0.071492 1.263944 0.042016 0.055 Uiso 1 1 calc R U . . .
C20 C 0.1188(3) 1.15043(18) 0.09335(13) 0.0383(6) Uani 1 1 d . . . . .
H20 H 0.215395 1.136824 0.078215 0.046 Uiso 1 1 calc R U . . .
C21 C 0.2147(3) 0.95129(16) 0.10516(11) 0.0286(5) Uani 1 1 d . . . . .
C22 C 0.1099(3) 0.9080(2) 0.09128(14) 0.0413(7) Uani 1 1 d . . . . .
H22 H 0.022717 0.902243 0.113746 0.050 Uiso 1 1 calc R U . . .
C23 C 0.1312(4) 0.8725(2) 0.04454(15) 0.0471(7) Uani 1 1 d . . . . .
H23 H 0.058554 0.842656 0.035583 0.057 Uiso 1 1 calc R U . . .
C24 C 0.2563(3) 0.88044(18) 0.01136(12) 0.0378(6) Uani 1 1 d . . . . .
H24 H 0.269744 0.856969 -0.020771 0.045 Uiso 1 1 calc R U . . .
C25 C 0.3613(3) 0.92251(19) 0.02515(12) 0.0365(6) Uani 1 1 d . . . . .
H25 H 0.448580 0.927845 0.002630 0.044 Uiso 1 1 calc R U . . .
C26 C 0.3414(3) 0.95746(18) 0.07178(12) 0.0343(6) Uani 1 1 d . . . . .
H26 H 0.415790 0.986076 0.080970 0.041 Uiso 1 1 calc R U . . .
C27 C 0.2626(3) 0.95373(16) 0.37003(10) 0.0270(5) Uani 1 1 d . . . . .
C28 C 0.3499(3) 1.00412(16) 0.38758(11) 0.0286(5) Uani 1 1 d . . . . .
H28 H 0.413291 1.032472 0.361127 0.034 Uiso 1 1 calc R U . . .
C29 C 0.3450(3) 1.01321(16) 0.44341(11) 0.0304(5) Uani 1 1 d . . . . .
H29 H 0.405919 1.047060 0.455061 0.036 Uiso 1 1 calc R U . . .
C30 C 0.2506(3) 0.97258(16) 0.48230(11) 0.0300(5) Uani 1 1 d . . . . .
C31 C 0.1621(3) 0.92259(19) 0.46484(12) 0.0362(6) Uani 1 1 d . . . . .
H31 H 0.097484 0.894906 0.491103 0.043 Uiso 1 1 calc R U . . .
C32 C 0.1686(3) 0.91332(19) 0.40910(12) 0.0360(6) Uani 1 1 d . . . . .
H32 H 0.108398 0.879104 0.397514 0.043 Uiso 1 1 calc R U . . .
C33 C 0.2452(3) 0.98043(17) 0.54045(12) 0.0340(6) Uani 1 1 d . . . . .
C34 C 0.2398(3) 0.98357(19) 0.58904(13) 0.0396(6) Uani 1 1 d . . . . .
H34 H 0.235401 0.986078 0.627953 0.048 Uiso 1 1 calc R U . . .
C35 C 0.6258(3) 0.85205(16) 0.16101(11) 0.0295(5) Uani 1 1 d . . . . .
C36 C 0.6977(3) 0.90678(17) 0.12199(12) 0.0324(5) Uani 1 1 d . . . . .
H36 H 0.711897 0.956543 0.130321 0.039 Uiso 1 1 calc R U . . .
C37 C 0.7484(3) 0.88838(18) 0.07103(12) 0.0367(6) Uani 1 1 d . . . . .
H37 H 0.795566 0.926060 0.044249 0.044 Uiso 1 1 calc R U . . .
C38 C 0.7304(3) 0.81560(19) 0.05916(12) 0.0399(6) Uani 1 1 d . . . . .
H38 H 0.765633 0.803146 0.024335 0.048 Uiso 1 1 calc R U . . .
C39 C 0.6614(4) 0.76092(19) 0.09777(13) 0.0398(6) Uani 1 1 d . . . . .
H39 H 0.650165 0.710527 0.089759 0.048 Uiso 1 1 calc R U . . .
C40 C 0.6081(3) 0.77957(18) 0.14854(12) 0.0351(6) Uani 1 1 d . . . . .
H40 H 0.559276 0.742070 0.174800 0.042 Uiso 1 1 calc R U . . .
C41 C 0.7120(3) 0.84275(15) 0.27675(11) 0.0277(5) Uani 1 1 d . . . . .
C42 C 0.8282(3) 0.78246(17) 0.26769(13) 0.0347(6) Uani 1 1 d . . . . .
H42 H 0.832062 0.765776 0.232724 0.042 Uiso 1 1 calc R U . . .
C43 C 0.9386(3) 0.74667(18) 0.30955(15) 0.0407(7) Uani 1 1 d . . . . .
H43 H 1.017229 0.705833 0.302954 0.049 Uiso 1 1 calc R U . . .
C44 C 0.9340(3) 0.77024(17) 0.36039(13) 0.0375(6) Uani 1 1 d . . . . .
H44 H 1.009049 0.745410 0.388926 0.045 Uiso 1 1 calc R U . . .
C45 C 0.8193(3) 0.83054(16) 0.37006(12) 0.0315(5) Uani 1 1 d . . . . .
H45 H 0.816624 0.847096 0.405064 0.038 Uiso 1 1 calc R U . . .
C46 C 0.7091(3) 0.86637(16) 0.32852(11) 0.0301(5) Uani 1 1 d . . . . .
H46 H 0.631010 0.907321 0.335330 0.036 Uiso 1 1 calc R U . . .
P4 P 0.30515(7) 0.49447(4) 0.30278(3) 0.02634(13) Uani 1 1 d . . . . .
P5 P 0.46357(7) 0.36191(4) 0.23975(3) 0.02710(13) Uani 1 1 d . . . . .
P6 P 0.60639(7) 0.31883(4) 0.36406(3) 0.02707(13) Uani 1 1 d . . . . .
C51 C 0.2123(3) 0.40533(16) 0.30396(12) 0.0308(5) Uani 1 1 d . . . . .
H51A H 0.242731 0.363093 0.339033 0.037 Uiso 1 1 calc R U . . .
H51B H 0.101584 0.421504 0.304049 0.037 Uiso 1 1 calc R U . . .
C52 C 0.2575(3) 0.37119(16) 0.25162(12) 0.0314(5) Uani 1 1 d . . . . .
H52A H 0.203348 0.407290 0.217603 0.038 Uiso 1 1 calc R U . . .
H52B H 0.227032 0.317136 0.256800 0.038 Uiso 1 1 calc R U . . .
C53 C 0.5360(3) 0.25438(16) 0.27266(12) 0.0318(5) Uani 1 1 d . . . . .
H53A H 0.474829 0.219152 0.259218 0.038 Uiso 1 1 calc R U . . .
H53B H 0.641408 0.240402 0.261135 0.038 Uiso 1 1 calc R U . . .
C54 C 0.5291(3) 0.23968(16) 0.33735(12) 0.0327(5) Uani 1 1 d . . . . .
H54A H 0.587437 0.185715 0.354582 0.039 Uiso 1 1 calc R U . . .
H54B H 0.423196 0.239615 0.349262 0.039 Uiso 1 1 calc R U . . .
C55 C 0.2019(3) 0.57355(16) 0.24553(11) 0.0286(5) Uani 1 1 d . . . . .
C56 C 0.0548(3) 0.57132(18) 0.22918(13) 0.0361(6) Uani 1 1 d . . . . .
H56 H 0.005986 0.527232 0.247070 0.043 Uiso 1 1 calc R U . . .
C57 C -0.0201(3) 0.63332(19) 0.18690(14) 0.0392(6) Uani 1 1 d . . . . .
H57 H -0.119887 0.631226 0.175939 0.047 Uiso 1 1 calc R U . . .
C58 C 0.0488(3) 0.69805(18) 0.16058(13) 0.0363(6) Uani 1 1 d . . . . .
H58 H -0.002446 0.739649 0.131070 0.044 Uiso 1 1 calc R U . . .
C59 C 0.1926(3) 0.70199(17) 0.17737(13) 0.0341(6) Uani 1 1 d . . . . .
H59 H 0.239816 0.746978 0.160090 0.041 Uiso 1 1 calc R U . . .
C60 C 0.2684(3) 0.63957(16) 0.21987(12) 0.0319(5) Uani 1 1 d . . . . .
H60 H 0.367262 0.642575 0.231327 0.038 Uiso 1 1 calc R U . . .
C61 C 0.2261(3) 0.53316(16) 0.36393(11) 0.0296(5) Uani 1 1 d . . . . .
C62 C 0.0861(3) 0.51796(18) 0.38606(12) 0.0354(6) Uani 1 1 d . . . . .
H62 H 0.030041 0.485948 0.370023 0.043 Uiso 1 1 calc R U . . .
C63 C 0.0291(3) 0.5498(2) 0.43159(13) 0.0412(7) Uani 1 1 d . . . . .
H63 H -0.066299 0.539813 0.446477 0.049 Uiso 1 1 calc R U . . .
C64 C 0.1104(3) 0.5959(2) 0.45528(13) 0.0413(7) Uani 1 1 d . . . . .
H64 H 0.071712 0.616409 0.486957 0.050 Uiso 1 1 calc R U . . .
C65 C 0.2478(3) 0.61246(19) 0.43321(13) 0.0400(6) Uani 1 1 d . . . . .
H65 H 0.302819 0.644863 0.449279 0.048 Uiso 1 1 calc R U . . .
C66 C 0.3052(3) 0.58122(17) 0.38710(13) 0.0343(6) Uani 1 1 d . . . . .
H66 H 0.399002 0.593009 0.371546 0.041 Uiso 1 1 calc R U . . .
C67 C 0.4791(3) 0.36340(16) 0.16395(12) 0.0304(5) Uani 1 1 d . . . . .
C68 C 0.4056(4) 0.31394(19) 0.13878(13) 0.0407(6) Uani 1 1 d . . . . .
H68 H 0.343609 0.279476 0.161223 0.049 Uiso 1 1 calc R U . . .
C69 C 0.4225(4) 0.31483(18) 0.08161(14) 0.0426(7) Uani 1 1 d . . . . .
H69 H 0.372922 0.280546 0.065225 0.051 Uiso 1 1 calc R U . . .
C70 C 0.5122(3) 0.36580(18) 0.04761(13) 0.0387(6) Uani 1 1 d . . . . .
C71 C 0.5828(3) 0.4162(2) 0.07252(14) 0.0409(6) Uani 1 1 d . . . . .
H71 H 0.642081 0.452005 0.049867 0.049 Uiso 1 1 calc R U . . .
C72 C 0.5672(3) 0.41438(18) 0.12989(13) 0.0366(6) Uani 1 1 d . . . . .
H72 H 0.617279 0.448438 0.146306 0.044 Uiso 1 1 calc R U . . .
C73 C 0.5353(4) 0.3663(2) -0.01152(15) 0.0464(7) Uani 1 1 d . . . . .
C74 C 0.5607(5) 0.3684(3) -0.05983(17) 0.0597(9) Uani 1 1 d . . . . .
H74 H 0.581199 0.370107 -0.098820 0.072 Uiso 1 1 calc R U . . .
C75 C 0.5224(3) 0.31012(17) 0.43463(11) 0.0310(5) Uani 1 1 d . . . . .
C76 C 0.4612(3) 0.38043(17) 0.45206(12) 0.0336(6) Uani 1 1 d . . . . .
H76 H 0.464497 0.431972 0.427465 0.040 Uiso 1 1 calc R U . . .
C77 C 0.3954(3) 0.3758(2) 0.50514(13) 0.0385(6) Uani 1 1 d . . . . .
H77 H 0.353239 0.424023 0.516455 0.046 Uiso 1 1 calc R U . . .
C78 C 0.3913(3) 0.3009(2) 0.54155(13) 0.0425(7) Uani 1 1 d . . . . .
H78 H 0.346150 0.297608 0.577780 0.051 Uiso 1 1 calc R U . . .
C79 C 0.4536(4) 0.2308(2) 0.52462(14) 0.0460(7) Uani 1 1 d . . . . .
H79 H 0.451469 0.179321 0.549525 0.055 Uiso 1 1 calc R U . . .
C80 C 0.5188(3) 0.23508(18) 0.47181(13) 0.0390(6) Uani 1 1 d . . . . .
H80 H 0.561451 0.186649 0.460790 0.047 Uiso 1 1 calc R U . . .
C81 C 0.8031(3) 0.27343(16) 0.38365(11) 0.0297(5) Uani 1 1 d . . . . .
C82 C 0.8800(3) 0.3075(2) 0.41863(15) 0.0437(7) Uani 1 1 d . . . . .
H82 H 0.829264 0.351851 0.432653 0.052 Uiso 1 1 calc R U . . .
C83 C 1.0305(3) 0.2776(2) 0.43353(16) 0.0477(8) Uani 1 1 d . . . . .
H83 H 1.081880 0.301442 0.457624 0.057 Uiso 1 1 calc R U . . .
C84 C 1.1051(3) 0.21309(19) 0.41320(14) 0.0404(7) Uani 1 1 d . . . . .
H84 H 1.207542 0.191952 0.423596 0.048 Uiso 1 1 calc R U . . .
C85 C 1.0299(3) 0.1798(2) 0.37780(15) 0.0462(7) Uani 1 1 d . . . . .
H85 H 1.081218 0.135762 0.363560 0.055 Uiso 1 1 calc R U . . .
C86 C 0.8795(3) 0.20983(19) 0.36255(14) 0.0402(6) Uani 1 1 d . . . . .
H86 H 0.829278 0.186695 0.337670 0.048 Uiso 1 1 calc R U . . .

loop_
_atom_site_aniso_label
_atom_site_aniso_U_11
_atom_site_aniso_U_22
_atom_site_aniso_U_33
_atom_site_aniso_U_23
_atom_site_aniso_U_13
_atom_site_aniso_U_12
Mo2 0.01554(10) 0.02472(10) 0.03123(11) -0.00576(7) 0.00143(7) -0.00048(7)
Mo1 0.01616(9) 0.02439(10) 0.02577(10) -0.00477(7) 0.00215(7) -0.00073(7)
C1 0.0237(12) 0.0298(12) 0.0303(12) -0.0065(10) 0.0009(9) -0.0009(9)
O1 0.0387(11) 0.0373(10) 0.0355(10) -0.0039(8) 0.0098(8) -0.0080(8)
C2 0.0228(11) 0.0265(11) 0.0273(11) -0.0050(9) 0.0024(9) -0.0006(9)
O2 0.0264(9) 0.0341(9) 0.0364(10) -0.0057(8) -0.0034(7) -0.0046(7)
C3 0.0211(11) 0.0298(12) 0.0370(13) -0.0079(10) 0.0022(9) -0.0039(10)
O3 0.0327(10) 0.0323(10) 0.0576(13) -0.0171(9) 0.0061(9) 0.0015(8)
C4 0.0212(12) 0.0409(14) 0.0406(14) -0.0155(12) 0.0035(10) -0.0049(10)
O4 0.0331(11) 0.0690(16) 0.0622(15) -0.0366(13) 0.0033(10) -0.0108(11)
C5 0.0255(13) 0.0332(13) 0.0359(13) -0.0049(11) -0.0035(10) -0.0054(10)
O5 0.0182(9) 0.0477(12) 0.0535(12) -0.0138(10) 0.0081(8) 0.0008(8)
C6 0.0214(12) 0.0278(12) 0.0394(14) -0.0069(10) 0.0043(10) -0.0009(9)
O6 0.0385(11) 0.0337(10) 0.0428(11) -0.0026(9) 0.0082(9) -0.0048(8)
P1 0.0179(3) 0.0278(3) 0.0265(3) -0.0046(2) 0.0020(2) -0.0018(2)
P2 0.0187(3) 0.0285(3) 0.0260(3) -0.0054(2) 0.0019(2) -0.0022(2)
P3 0.0204(3) 0.0252(3) 0.0294(3) -0.0068(2) 0.0032(2) -0.0007(2)
C11 0.0211(11) 0.0363(13) 0.0303(12) -0.0040(10) 0.0021(9) -0.0070(10)
C12 0.0205(11) 0.0402(14) 0.0284(12) -0.0036(10) 0.0034(9) -0.0065(10)
C13 0.0256(12) 0.0292(12) 0.0313(12) -0.0048(10) 0.0028(9) -0.0032(10)
C14 0.0264(12) 0.0296(12) 0.0344(13) -0.0082(10) 0.0023(10) -0.0035(10)
C15 0.0199(11) 0.0336(13) 0.0328(12) -0.0085(10) -0.0011(9) 0.0023(9)
C16 0.0241(13) 0.0453(16) 0.0417(15) -0.0073(12) 0.0029(11) 0.0002(11)
C17 0.0263(14) 0.0506(18) 0.061(2) -0.0146(15) 0.0017(13) 0.0084(13)
C18 0.0352(16) 0.0394(16) 0.063(2) -0.0070(15) -0.0063(14) 0.0124(13)
C19 0.0372(16) 0.0375(15) 0.0532(18) 0.0037(13) 0.0020(13) 0.0043(12)
C20 0.0280(14) 0.0379(15) 0.0428(15) -0.0031(12) 0.0050(11) 0.0032(11)
C21 0.0260(12) 0.0302(12) 0.0286(12) -0.0062(10) 0.0013(9) -0.0029(10)
C22 0.0338(15) 0.0499(17) 0.0453(16) -0.0179(13) 0.0096(12) -0.0121(13)
C23 0.0428(17) 0.059(2) 0.0499(18) -0.0241(15) 0.0085(14) -0.0210(15)
C24 0.0417(16) 0.0393(15) 0.0341(14) -0.0125(11) 0.0053(11) -0.0066(12)
C25 0.0288(13) 0.0462(16) 0.0327(13) -0.0085(12) 0.0049(10) -0.0024(12)
C26 0.0249(13) 0.0435(15) 0.0341(13) -0.0090(11) 0.0010(10) -0.0044(11)
C27 0.0215(11) 0.0314(12) 0.0251(11) -0.0048(9) -0.0003(9) 0.0018(9)
C28 0.0199(11) 0.0316(12) 0.0321(12) -0.0052(10) 0.0025(9) -0.0008(9)
C29 0.0227(12) 0.0318(12) 0.0351(13) -0.0081(10) -0.0018(10) 0.0013(10)
C30 0.0228(12) 0.0352(13) 0.0284(12) -0.0071(10) -0.0009(9) 0.0052(10)
C31 0.0290(13) 0.0488(16) 0.0303(13) -0.0068(11) 0.0044(10) -0.0090(12)
C32 0.0300(13) 0.0473(16) 0.0326(13) -0.0090(12) 0.0031(10) -0.0120(12)
C33 0.0253(13) 0.0375(14) 0.0362(14) -0.0075(11) 0.0011(10) 0.0017(10)
C34 0.0376(15) 0.0472(16) 0.0347(14) -0.0131(12) 0.0013(11) -0.0034(12)
C35 0.0242(12) 0.0292(12) 0.0328(13) -0.0072(10) 0.0019(9) 0.0022(9)
C36 0.0259(12) 0.0329(13) 0.0365(14) -0.0077(11) 0.0023(10) -0.0001(10)
C37 0.0295(14) 0.0402(15) 0.0345(14) -0.0029(11) 0.0047(10) 0.0026(11)
C38 0.0400(16) 0.0447(16) 0.0319(14) -0.0118(12) 0.0033(11) 0.0058(13)
C39 0.0425(16) 0.0373(15) 0.0402(15) -0.0143(12) -0.0004(12) -0.0007(12)
C40 0.0334(14) 0.0351(14) 0.0358(14) -0.0096(11) 0.0027(11) -0.0006(11)
C41 0.0214(11) 0.0232(11) 0.0362(13) -0.0037(9) 0.0023(9) -0.0015(9)
C42 0.0269(13) 0.0315(13) 0.0451(15) -0.0121(11) -0.0005(11) 0.0017(10)
C43 0.0259(13) 0.0311(13) 0.0605(19) -0.0088(13) -0.0049(12) 0.0068(11)
C44 0.0278(13) 0.0307(13) 0.0480(16) 0.0019(12) -0.0085(11) -0.0016(10)
C45 0.0279(13) 0.0309(13) 0.0322(13) -0.0001(10) 0.0007(10) -0.0045(10)
C46 0.0219(12) 0.0312(12) 0.0338(13) -0.0025(10) 0.0040(9) -0.0018(10)
P4 0.0167(3) 0.0263(3) 0.0346(3) -0.0069(2) 0.0014(2) 0.0002(2)
P5 0.0189(3) 0.0251(3) 0.0357(3) -0.0066(2) -0.0008(2) 0.0007(2)
P6 0.0178(3) 0.0273(3) 0.0327(3) -0.0037(2) 0.0014(2) 0.0014(2)
C51 0.0188(11) 0.0272(12) 0.0453(15) -0.0077(11) 0.0032(10) -0.0018(9)
C52 0.0215(12) 0.0291(12) 0.0444(15) -0.0115(11) -0.0026(10) -0.0013(9)
C53 0.0243(12) 0.0278(12) 0.0425(14) -0.0091(10) -0.0034(10) 0.0000(10)
C54 0.0258(12) 0.0259(12) 0.0435(15) -0.0035(10) -0.0015(10) -0.0021(10)
C55 0.0193(11) 0.0310(12) 0.0341(13) -0.0094(10) 0.0021(9) 0.0023(9)
C56 0.0265(13) 0.0350(14) 0.0458(16) -0.0078(12) -0.0030(11) -0.0044(11)
C57 0.0249(13) 0.0406(15) 0.0496(17) -0.0084(13) -0.0075(11) 0.0000(11)
C58 0.0276(13) 0.0370(14) 0.0403(15) -0.0089(11) -0.0040(11) 0.0064(11)
C59 0.0284(13) 0.0287(12) 0.0432(15) -0.0075(11) 0.0016(11) -0.0004(10)
C60 0.0214(12) 0.0323(13) 0.0415(14) -0.0109(11) -0.0002(10) 0.0005(10)
C61 0.0205(11) 0.0308(12) 0.0335(13) -0.0058(10) 0.0022(9) 0.0050(9)
C62 0.0250(13) 0.0403(14) 0.0391(14) -0.0073(11) 0.0015(10) -0.0023(11)
C63 0.0283(14) 0.0551(18) 0.0354(14) -0.0070(13) 0.0056(11) 0.0019(12)
C64 0.0330(15) 0.0532(18) 0.0336(14) -0.0127(13) -0.0002(11) 0.0090(13)
C65 0.0295(14) 0.0438(16) 0.0458(16) -0.0173(13) -0.0055(12) 0.0073(12)
C66 0.0219(12) 0.0357(14) 0.0445(15) -0.0119(11) 0.0005(10) 0.0016(10)
C67 0.0217(12) 0.0293(12) 0.0384(14) -0.0088(10) -0.0022(10) 0.0028(9)
C68 0.0440(16) 0.0377(15) 0.0410(15) -0.0062(12) -0.0067(12) -0.0112(12)
C69 0.0480(17) 0.0345(14) 0.0475(17) -0.0107(12) -0.0122(13) -0.0092(13)
C70 0.0344(15) 0.0392(15) 0.0410(15) -0.0136(12) -0.0045(11) 0.0053(12)
C71 0.0349(15) 0.0461(16) 0.0441(16) -0.0154(13) 0.0061(12) -0.0068(12)
C72 0.0337(14) 0.0356(14) 0.0440(15) -0.0160(12) 0.0049(11) -0.0067(11)
C73 0.0483(18) 0.0463(17) 0.0457(18) -0.0153(14) -0.0073(14) -0.0027(14)
C74 0.068(2) 0.066(2) 0.050(2) -0.0220(18) -0.0020(17) -0.0127(19)
C75 0.0177(11) 0.0365(13) 0.0343(13) -0.0031(10) 0.0010(9) 0.0009(10)
C76 0.0233(12) 0.0363(14) 0.0355(14) -0.0030(11) 0.0017(10) 0.0039(10)
C77 0.0240(13) 0.0485(16) 0.0389(15) -0.0084(12) 0.0042(11) 0.0035(11)
C78 0.0288(14) 0.0557(18) 0.0376(15) -0.0027(13) 0.0068(11) -0.0040(13)
C79 0.0420(17) 0.0462(17) 0.0414(16) 0.0050(13) 0.0083(13) -0.0053(13)
C80 0.0321(14) 0.0358(14) 0.0426(15) -0.0003(12) 0.0035(11) 0.0007(11)
C81 0.0195(11) 0.0297(12) 0.0346(13) -0.0016(10) 0.0030(9) 0.0030(9)
C82 0.0226(14) 0.0459(17) 0.065(2) -0.0263(15) -0.0034(13) 0.0065(12)
C83 0.0240(14) 0.0527(19) 0.068(2) -0.0244(16) -0.0085(13) 0.0037(13)
C84 0.0206(13) 0.0417(15) 0.0528(17) -0.0050(13) 0.0010(11) 0.0042(11)
C85 0.0283(15) 0.0460(17) 0.0583(19) -0.0138(14) 0.0016(13) 0.0136(12)
C86 0.0315(15) 0.0396(15) 0.0470(16) -0.0137(13) -0.0027(12) 0.0069(12)

loop_
_atom_type_symbol
_atom_type_description
_atom_type_scat_dispersion_real
_atom_type_scat_dispersion_imag
_atom_type_scat_source
C C 0.0181 0.0091 'International Tables Vol C Tables 4.2.6.8 and 6.1.1.4'
H H 0.0000 0.0000 'International Tables Vol C Tables 4.2.6.8 and 6.1.1.4'
Mo Mo -0.0483 2.7339 'International Tables Vol C Tables 4.2.6.8 and 6.1.1.4'
O O 0.0492 0.0322 'International Tables Vol C Tables 4.2.6.8 and 6.1.1.4'
P P 0.2955 0.4335 'International Tables Vol C Tables 4.2.6.8 and 6.1.1.4'

loop_
_geom_angle_atom_site_label_1
_geom_angle_atom_site_label_2
_geom_angle_atom_site_label_3
_geom_angle
_geom_angle_site_symmetry_1
_geom_angle_site_symmetry_3
_geom_angle_publ_flag
C4 Mo2 P4 97.98(8) . . ?
C4 Mo2 P5 169.49(9) . . ?
C4 Mo2 P6 91.77(9) . . ?
C5 Mo2 C4 94.13(11) . . ?
C5 Mo2 P4 167.68(8) . . ?
C5 Mo2 P5 90.11(8) . . ?
C5 Mo2 P6 85.41(8) . . ?
C6 Mo2 C4 92.07(12) . . ?
C6 Mo2 C5 83.01(11) . . ?
C6 Mo2 P4 94.28(7) . . ?
C6 Mo2 P5 97.99(8) . . ?
C6 Mo2 P6 168.03(7) . . ?
P5 Mo2 P4 78.34(2) . . ?
P5 Mo2 P6 78.97(2) . . ?
P6 Mo2 P4 96.41(2) . . ?
C1 Mo1 C3 93.00(11) . . ?
C1 Mo1 P1 89.18(8) . . ?
C1 Mo1 P2 167.59(8) . . ?
C1 Mo1 P3 99.81(7) . . ?
C2 Mo1 C1 87.61(10) . . ?
C2 Mo1 C3 89.74(10) . . ?
C2 Mo1 P1 175.16(7) . . ?
C2 Mo1 P2 104.71(7) . . ?
C2 Mo1 P3 90.18(7) . . ?
C3 Mo1 P1 86.82(8) . . ?
C3 Mo1 P2 88.65(8) . . ?
C3 Mo1 P3 167.18(8) . . ?
P2 Mo1 P1 78.62(2) . . ?
P2 Mo1 P3 78.98(2) . . ?
P3 Mo1 P1 93.93(2) . . ?
O1 C1 Mo1 178.1(2) . . ?
O2 C2 Mo1 175.4(2) . . ?
O3 C3 Mo1 176.6(2) . . ?
O4 C4 Mo2 179.0(3) . . ?
O5 C5 Mo2 175.9(2) . . ?
O6 C6 Mo2 173.7(2) . . ?
C11 P1 Mo1 110.50(8) . . ?
C15 P1 Mo1 111.96(9) . . ?
C15 P1 C11 103.92(12) . . ?
C15 P1 C21 102.54(12) . . ?
C21 P1 Mo1 122.79(8) . . ?
C21 P1 C11 103.24(12) . . ?
C12 P2 Mo1 108.93(8) . . ?
C12 P2 C13 103.53(12) . . ?
C13 P2 Mo1 112.15(8) . . ?
C27 P2 Mo1 124.87(9) . . ?
C27 P2 C12 102.96(11) . . ?
C27 P2 C13 102.18(12) . . ?
C14 P3 Mo1 108.01(8) . . ?
C35 P3 Mo1 120.75(8) . . ?
C35 P3 C14 103.70(12) . . ?
C35 P3 C41 103.14(12) . . ?
C41 P3 Mo1 119.50(8) . . ?
C41 P3 C14 98.52(12) . . ?
C12 C11 P1 110.64(18) . . ?
C11 C12 P2 109.60(17) . . ?
C14 C13 P2 111.91(18) . . ?
C13 C14 P3 110.52(18) . . ?
C16 C15 P1 123.4(2) . . ?
C20 C15 P1 117.5(2) . . ?
C20 C15 C16 119.0(3) . . ?
C15 C16 C17 120.1(3) . . ?
C18 C17 C16 120.3(3) . . ?
C19 C18 C17 120.1(3) . . ?
C18 C19 C20 119.8(3) . . ?
C15 C20 C19 120.8(3) . . ?
C22 C21 P1 122.2(2) . . ?
C22 C21 C26 118.0(3) . . ?
C26 C21 P1 119.8(2) . . ?
C21 C22 C23 120.6(3) . . ?
C24 C23 C22 120.5(3) . . ?
C25 C24 C23 119.2(3) . . ?
C24 C25 C26 120.5(3) . . ?
C21 C26 C25 121.1(3) . . ?
C28 C27 P2 119.31(19) . . ?
C32 C27 P2 121.6(2) . . ?
C32 C27 C28 119.1(2) . . ?
C29 C28 C27 120.7(2) . . ?
C28 C29 C30 120.0(2) . . ?
C29 C30 C31 119.6(2) . . ?
C29 C30 C33 120.8(3) . . ?
C31 C30 C33 119.6(3) . . ?
C32 C31 C30 120.1(3) . . ?
C31 C32 C27 120.6(3) . . ?
C34 C33 C30 177.2(3) . . ?
C36 C35 P3 117.4(2) . . ?
C40 C35 P3 123.4(2) . . ?
C40 C35 C36 119.2(2) . . ?
C37 C36 C35 120.0(3) . . ?
C38 C37 C36 120.2(3) . . ?
C39 C38 C37 120.1(3) . . ?
C38 C39 C40 120.0(3) . . ?
C35 C40 C39 120.5(3) . . ?
C42 C41 P3 121.2(2) . . ?
C42 C41 C46 118.6(2) . . ?
C46 C41 P3 119.83(19) . . ?
C43 C42 C41 120.5(3) . . ?
C44 C43 C42 120.2(3) . . ?
C43 C44 C45 120.0(3) . . ?
C46 C45 C44 120.0(3) . . ?
C45 C46 C41 120.6(2) . . ?
C51 P4 Mo2 105.74(8) . . ?
C55 P4 Mo2 117.80(8) . . ?
C55 P4 C51 103.13(12) . . ?
C61 P4 Mo2 125.07(8) . . ?
C61 P4 C51 104.18(12) . . ?
C61 P4 C55 98.38(11) . . ?
C52 P5 Mo2 111.92(9) . . ?
C53 P5 Mo2 108.71(9) . . ?
C53 P5 C52 103.80(12) . . ?
C67 P5 Mo2 125.13(9) . . ?
C67 P5 C52 103.23(12) . . ?
C67 P5 C53 101.79(12) . . ?
C54 P6 Mo2 110.46(9) . . ?
C75 P6 Mo2 123.99(9) . . ?
C75 P6 C54 102.00(13) . . ?
C75 P6 C81 100.73(12) . . ?
C81 P6 Mo2 113.22(9) . . ?
C81 P6 C54 104.24(12) . . ?
C52 C51 P4 109.83(18) . . ?
C51 C52 P5 111.75(18) . . ?
C54 C53 P5 110.10(18) . . ?
C53 C54 P6 111.71(18) . . ?
C56 C55 P4 122.1(2) . . ?
C60 C55 P4 119.18(19) . . ?
C60 C55 C56 118.6(2) . . ?
C57 C56 C55 120.2(3) . . ?
C58 C57 C56 120.7(3) . . ?
C59 C58 C57 119.6(3) . . ?
C58 C59 C60 119.7(3) . . ?
C55 C60 C59 121.1(2) . . ?
C62 C61 P4 121.7(2) . . ?
C66 C61 P4 118.8(2) . . ?
C66 C61 C62 119.4(3) . . ?
C63 C62 C61 119.8(3) . . ?
C64 C63 C62 120.3(3) . . ?
C63 C64 C65 120.4(3) . . ?
C64 C65 C66 119.6(3) . . ?
C61 C66 C65 120.4(3) . . ?
C68 C67 P5 121.9(2) . . ?
C72 C67 P5 119.6(2) . . ?
C72 C67 C68 118.5(3) . . ?
C69 C68 C67 120.6(3) . . ?
C68 C69 C70 120.6(3) . . ?
C69 C70 C73 121.8(3) . . ?
C71 C70 C69 118.6(3) . . ?
C71 C70 C73 119.5(3) . . ?
C72 C71 C70 120.6(3) . . ?
C71 C72 C67 121.0(3) . . ?
C74 C73 C70 176.6(4) . . ?
C76 C75 P6 119.2(2) . . ?
C76 C75 C80 118.8(3) . . ?
C80 C75 P6 122.0(2) . . ?
C77 C76 C75 120.6(3) . . ?
C78 C77 C76 120.2(3) . . ?
C77 C78 C79 119.4(3) . . ?
C80 C79 C78 120.6(3) . . ?
C79 C80 C75 120.4(3) . . ?
C82 C81 P6 118.1(2) . . ?
C82 C81 C86 118.8(2) . . ?
C86 C81 P6 122.9(2) . . ?
C81 C82 C83 121.0(3) . . ?
C84 C83 C82 119.9(3) . . ?
C85 C84 C83 119.4(3) . . ?
C84 C85 C86 120.9(3) . . ?
C81 C86 C85 120.0(3) . . ?

loop_
_geom_bond_atom_site_label_1
_geom_bond_atom_site_label_2
_geom_bond_distance
_geom_bond_site_symmetry_2
_geom_bond_publ_flag
Mo2 C4 1.991(3) . ?
Mo2 C5 1.986(3) . ?
Mo2 C6 1.973(3) . ?
Mo2 P4 2.5250(6) . ?
Mo2 P5 2.4734(7) . ?
Mo2 P6 2.5080(7) . ?
Mo1 C1 1.992(3) . ?
Mo1 C2 1.983(3) . ?
Mo1 C3 1.992(3) . ?
Mo1 P1 2.5251(6) . ?
Mo1 P2 2.4686(6) . ?
Mo1 P3 2.4924(6) . ?
C1 O1 1.151(3) . ?
C2 O2 1.156(3) . ?
C3 O3 1.144(3) . ?
C4 O4 1.158(4) . ?
C5 O5 1.150(3) . ?
C6 O6 1.158(3) . ?
P1 C11 1.855(3) . ?
P1 C15 1.831(3) . ?
P1 C21 1.835(3) . ?
P2 C12 1.853(3) . ?
P2 C13 1.865(3) . ?
P2 C27 1.827(3) . ?
P3 C14 1.859(3) . ?
P3 C35 1.829(3) . ?
P3 C41 1.843(3) . ?
C11 C12 1.533(4) . ?
C13 C14 1.534(4) . ?
C15 C16 1.390(4) . ?
C15 C20 1.388(4) . ?
C16 C17 1.392(4) . ?
C17 C18 1.379(5) . ?
C18 C19 1.379(5) . ?
C19 C20 1.389(4) . ?
C21 C22 1.382(4) . ?
C21 C26 1.387(4) . ?
C22 C23 1.396(4) . ?
C23 C24 1.375(4) . ?
C24 C25 1.368(4) . ?
C25 C26 1.388(4) . ?
C27 C28 1.396(4) . ?
C27 C32 1.394(4) . ?
C28 C29 1.391(4) . ?
C29 C30 1.396(4) . ?
C30 C31 1.397(4) . ?
C30 C33 1.440(4) . ?
C31 C32 1.390(4) . ?
C33 C34 1.186(4) . ?
C35 C36 1.398(4) . ?
C35 C40 1.380(4) . ?
C36 C37 1.389(4) . ?
C37 C38 1.379(4) . ?
C38 C39 1.378(5) . ?
C39 C40 1.393(4) . ?
C41 C42 1.398(4) . ?
C41 C46 1.398(4) . ?
C42 C43 1.394(4) . ?
C43 C44 1.376(5) . ?
C44 C45 1.394(4) . ?
C45 C46 1.388(4) . ?
P4 C51 1.854(3) . ?
P4 C55 1.843(3) . ?
P4 C61 1.838(3) . ?
P5 C52 1.857(3) . ?
P5 C53 1.849(3) . ?
P5 C67 1.827(3) . ?
P6 C54 1.864(3) . ?
P6 C75 1.833(3) . ?
P6 C81 1.838(2) . ?
C51 C52 1.532(4) . ?
C53 C54 1.525(4) . ?
C55 C56 1.398(4) . ?
C55 C60 1.382(4) . ?
C56 C57 1.387(4) . ?
C57 C58 1.381(4) . ?
C58 C59 1.381(4) . ?
C59 C60 1.397(4) . ?
C61 C62 1.399(4) . ?
C61 C66 1.386(4) . ?
C62 C63 1.390(4) . ?
C63 C64 1.379(5) . ?
C64 C65 1.382(5) . ?
C65 C66 1.398(4) . ?
C67 C68 1.402(4) . ?
C67 C72 1.392(4) . ?
C68 C69 1.382(5) . ?
C69 C70 1.401(5) . ?
C70 C71 1.396(4) . ?
C70 C73 1.436(4) . ?
C71 C72 1.383(4) . ?
C73 C74 1.177(5) . ?
C75 C76 1.394(4) . ?
C75 C80 1.395(4) . ?
C76 C77 1.391(4) . ?
C77 C78 1.386(4) . ?
C78 C79 1.389(5) . ?
C79 C80 1.384(4) . ?
C81 C82 1.384(4) . ?
C81 C86 1.386(4) . ?
C82 C83 1.391(4) . ?
C83 C84 1.383(4) . ?
C84 C85 1.375(5) . ?
C85 C86 1.392(4) . ?

loop_
_smtbx_masks_void_nr
_smtbx_masks_void_average_x
_smtbx_masks_void_average_y
_smtbx_masks_void_average_z
_smtbx_masks_void_volume
_smtbx_masks_void_count_electrons
_smtbx_masks_void_content
1 0.000 0.500 0.000 270.4 70.8 ?
